data_4060378
loop_
_publ_author_name
'Hon Man Lee'

_journal_name_full Organometallics
_journal_paper_doi 10.1021/om049081o
_journal_year 2005
_chemical_formula_sum 'C27 H53 F6 P Ru S3 Sn'
_chemical_formula_weight 838.60
_space_group_IT_number 14
_symmetry_cell_setting monoclinic
_symmetry_space_group_name_Hall '-P 2ybc'
_symmetry_space_group_name_H-M 'P 1 21/c 1'
_cell_angle_alpha 90.00
_cell_angle_beta 100.160(8)
_cell_angle_gamma 90.00
_cell_formula_units_Z 4
_cell_length_a 11.143(4)
_cell_length_b 25.756(8)
_cell_length_c 12.561(4)
_cell_measurement_temperature 223(2)
_cell_volume 3548(2)
_diffrn_ambient_temperature 223(2)
_exptl_crystal_density_diffrn 1.570
_cod_depositor_comments
;
The following automatic conversions were performed:
'_symmetry_cell_setting' value 'Monoclinic' changed to 'monoclinic'
according to '/home/saulius/struct/CIF-dictionaries/cif_core.dic'
dictionary named 'cif_core.dic' version 2.4.1 from 2010-06-29.

Automatic conversion script
Id: cif_fix_enum 1527 2010-12-29 10:47:43Z saulius 
;
_cod_original_sg_symbol_H-M 'P 21/c'
_cod_database_code 4060378

loop_
_symmetry_equiv_pos_as_xyz
'x, y, z'
'-x, y+1/2, -z+1/2'
'-x, -y, -z'
'x, -y-1/2, z-1/2'

loop_
_atom_site_label
_atom_site_type_symbol
_atom_site_fract_x
_atom_site_fract_y
_atom_site_fract_z
_atom_site_U_iso_or_equiv
_atom_site_adp_type
_atom_site_occupancy
_atom_site_symmetry_multiplicity
_atom_site_calc_flag
_atom_site_refinement_flags
_atom_site_disorder_assembly
_atom_site_disorder_group
Ru1 Ru 0.61222(3) 0.353181(12) 0.14714(3) 0.03657(11) Uani 1 1 d . . .
Sn1 Sn 0.96170(3) 0.393791(12) 0.34268(3) 0.04587(11) Uani 1 1 d . B .
S1 S 0.61671(12) 0.34577(5) 0.33459(9) 0.0519(3) Uani 1 1 d . . .
S2 S 0.50769(12) 0.43054(5) 0.15679(10) 0.0537(3) Uani 1 1 d . . .
S3 S 0.79213(11) 0.40566(4) 0.18322(9) 0.0447(3) Uani 1 1 d . . .
C1 C 0.4902(5) 0.29297(17) 0.0681(4) 0.0495(11) Uani 1 1 d . . .
C2 C 0.4991(5) 0.33299(19) -0.0070(4) 0.0546(12) Uani 1 1 d . . .
C3 C 0.6232(6) 0.3371(2) -0.0200(4) 0.0652(16) Uani 1 1 d . . .
C4 C 0.6899(5) 0.2979(2) 0.0455(5) 0.0608(14) Uani 1 1 d . . .
C5 C 0.6087(5) 0.27121(17) 0.1004(4) 0.0523(12) Uani 1 1 d . . .
C6 C 0.3725(6) 0.2724(3) 0.0938(6) 0.0795(18) Uani 1 1 d . . .
H6A H 0.3414 0.2454 0.0424 0.119 Uiso 1 1 calc R . .
H6B H 0.3135 0.3003 0.0891 0.119 Uiso 1 1 calc R . .
H6C H 0.3865 0.2581 0.1664 0.119 Uiso 1 1 calc R . .
C7 C 0.3950(7) 0.3641(3) -0.0666(6) 0.093(3) Uani 1 1 d . . .
H7A H 0.3607 0.3465 -0.1333 0.140 Uiso 1 1 calc R . .
H7B H 0.4240 0.3982 -0.0832 0.140 Uiso 1 1 calc R . .
H7C H 0.3328 0.3679 -0.0219 0.140 Uiso 1 1 calc R . .
C8 C 0.6693(10) 0.3727(3) -0.0984(5) 0.118(4) Uani 1 1 d . . .
H8A H 0.6640 0.3553 -0.1676 0.177 Uiso 1 1 calc R . .
H8B H 0.7535 0.3817 -0.0708 0.177 Uiso 1 1 calc R . .
H8C H 0.6202 0.4040 -0.1075 0.177 Uiso 1 1 calc R . .
C9 C 0.8219(7) 0.2850(3) 0.0460(8) 0.111(3) Uani 1 1 d . . .
H9A H 0.8273 0.2587 -0.0083 0.167 Uiso 1 1 calc R . .
H9B H 0.8586 0.2719 0.1167 0.167 Uiso 1 1 calc R . .
H9C H 0.8647 0.3160 0.0299 0.167 Uiso 1 1 calc R . .
C10 C 0.6380(7) 0.2245(2) 0.1721(6) 0.084(2) Uani 1 1 d . . .
H10A H 0.6291 0.1933 0.1282 0.125 Uiso 1 1 calc R . .
H10B H 0.5825 0.2230 0.2235 0.125 Uiso 1 1 calc R . .
H10C H 0.7211 0.2270 0.2108 0.125 Uiso 1 1 calc R . .
C11 C 0.4866(6) 0.3111(3) 0.3637(5) 0.0727(17) Uani 1 1 d . . .
H11A H 0.4914 0.3087 0.4414 0.109 Uiso 1 1 calc R . .
H11B H 0.4855 0.2764 0.3333 0.109 Uiso 1 1 calc R . .
H11C H 0.4127 0.3293 0.3321 0.109 Uiso 1 1 calc R . .
C12 C 0.5806(5) 0.4108(2) 0.3771(4) 0.0593(13) Uani 1 1 d . . .
H12A H 0.5515 0.4083 0.4462 0.071 Uiso 1 1 calc R . .
H12B H 0.6553 0.4317 0.3891 0.071 Uiso 1 1 calc R . .
C13 C 0.4864(5) 0.4377(2) 0.2969(4) 0.0622(14) Uani 1 1 d . . .
H13A H 0.4873 0.4748 0.3147 0.075 Uiso 1 1 calc R . .
H13B H 0.4060 0.4240 0.3034 0.075 Uiso 1 1 calc R . .
C14 C 0.6172(5) 0.48185(19) 0.1437(5) 0.0611(14) Uani 1 1 d . . .
H14A H 0.6224 0.4858 0.0671 0.073 Uiso 1 1 calc R . .
H14B H 0.5866 0.5146 0.1682 0.073 Uiso 1 1 calc R . .
C15 C 0.7435(5) 0.47228(17) 0.2067(4) 0.0540(12) Uani 1 1 d . . .
H15A H 0.7437 0.4775 0.2840 0.065 Uiso 1 1 calc R . .
H15B H 0.8008 0.4971 0.1840 0.065 Uiso 1 1 calc R . .
C16 C 0.9146(5) 0.4276(2) 0.4868(4) 0.0507(11) Uani 1 1 d . . .
H16A H 0.9821 0.4496 0.5212 0.061 Uiso 1 1 calc R . .
H16B H 0.8429 0.4498 0.4663 0.061 Uiso 1 1 calc R . .
C17 C 0.8873(6) 0.3873(2) 0.5687(4) 0.0616(13) Uani 1 1 d . . .
H17A H 0.9573 0.3638 0.5858 0.074 Uiso 1 1 calc R . .
H17B H 0.8169 0.3665 0.5352 0.074 Uiso 1 1 calc R . .
C18 C 0.8602(6) 0.4107(3) 0.6749(4) 0.0708(16) Uani 1 1 d . . .
H18A H 0.8621 0.3829 0.7283 0.085 Uiso 1 1 calc R . .
H18B H 0.9250 0.4354 0.7030 0.085 Uiso 1 1 calc R . .
C19 C 0.7388(6) 0.4382(3) 0.6630(5) 0.0734(16) Uani 1 1 d . . .
H19A H 0.7283 0.4521 0.7325 0.110 Uiso 1 1 calc R . .
H19B H 0.6738 0.4138 0.6376 0.110 Uiso 1 1 calc R . .
H19C H 0.7366 0.4663 0.6113 0.110 Uiso 1 1 calc R . .
C20 C 1.1065(7) 0.4345(3) 0.2877(5) 0.085(2) Uani 1 1 d . . .
H20A H 1.1210 0.4665 0.3301 0.102 Uiso 1 1 calc R . .
H20B H 1.1802 0.4132 0.3060 0.102 Uiso 1 1 calc R . .
C21 C 1.0944(7) 0.4490(3) 0.1716(6) 0.088(2) Uani 1 1 d . . .
H21A H 1.0156 0.4662 0.1488 0.105 Uiso 1 1 calc R . .
H21B H 1.1584 0.4741 0.1638 0.105 Uiso 1 1 calc R . .
C22 C 1.1028(8) 0.4045(3) 0.0988(6) 0.091(2) Uani 1 1 d . . .
H22A H 1.0404 0.3788 0.1074 0.109 Uiso 1 1 calc R . .
H22B H 1.1828 0.3880 0.1189 0.109 Uiso 1 1 calc R . .
C23 C 1.0852(10) 0.4218(4) -0.0187(6) 0.124(3) Uani 1 1 d . . .
H23A H 1.0916 0.3920 -0.0645 0.186 Uiso 1 1 calc R . .
H23B H 1.1474 0.4470 -0.0275 0.186 Uiso 1 1 calc R . .
H23C H 1.0053 0.4375 -0.0391 0.186 Uiso 1 1 calc R . .
C24 C 0.9791(6) 0.3111(2) 0.3521(6) 0.0731(17) Uani 1 1 d D . .
H24A H 0.9706 0.2990 0.4243 0.088 Uiso 0.50 1 calc PR A 1
H24B H 0.9156 0.2947 0.2989 0.088 Uiso 0.50 1 calc PR A 1
H24C H 0.9019 0.2963 0.3152 0.088 Uiso 0.50 1 d PR A 2
H24D H 0.9878 0.3015 0.4285 0.088 Uiso 0.50 1 d PR A 2
C25 C 1.1060(12) 0.2973(5) 0.3286(19) 0.093(5) Uani 0.50 1 d PDU B 1
H25A H 1.1665 0.3160 0.3807 0.111 Uiso 0.50 1 calc PR B 1
H25B H 1.1116 0.3106 0.2566 0.111 Uiso 0.50 1 calc PR B 1
C26 C 1.1428(13) 0.2397(4) 0.3324(13) 0.080(4) Uani 0.50 1 d PDU B 1
H26A H 1.2215 0.2368 0.3084 0.096 Uiso 0.50 1 calc PR B 1
H26B H 1.1549 0.2282 0.4080 0.096 Uiso 0.50 1 calc PR B 1
C27 C 1.0542(18) 0.2025(6) 0.2655(19) 0.115(6) Uani 0.50 1 d PDU B 1
H27A H 1.0871 0.1676 0.2730 0.173 Uiso 0.50 1 calc PR B 1
H27B H 1.0422 0.2128 0.1901 0.173 Uiso 0.50 1 calc PR B 1
H27C H 0.9767 0.2035 0.2906 0.173 Uiso 0.50 1 calc PR B 1
C25A C 1.0815(15) 0.2844(5) 0.3070(19) 0.098(5) Uani 0.50 1 d PDU B 2
H25C H 1.1614 0.2976 0.3414 0.118 Uiso 0.50 1 calc PR B 2
H25D H 1.0720 0.2893 0.2286 0.118 Uiso 0.50 1 calc PR B 2
C26A C 1.0665(15) 0.2265(5) 0.3354(15) 0.093(5) Uani 0.50 1 d PDU B 2
H26C H 1.1031 0.2181 0.4102 0.112 Uiso 0.50 1 calc PR B 2
H26D H 0.9816 0.2147 0.3196 0.112 Uiso 0.50 1 calc PR B 2
C27A C 1.142(2) 0.2074(8) 0.2530(17) 0.125(7) Uani 0.50 1 d PDU B 2
H27D H 1.1471 0.1698 0.2554 0.188 Uiso 0.50 1 calc PR B 2
H27E H 1.2239 0.2219 0.2701 0.188 Uiso 0.50 1 calc PR B 2
H27F H 1.1043 0.2185 0.1811 0.188 Uiso 0.50 1 calc PR B 2
P1 P 0.30317(14) 0.40441(6) 0.59726(12) 0.0587(3) Uani 1 1 d . . .
F1 F 0.1849(4) 0.3768(2) 0.5344(4) 0.1087(14) Uani 1 1 d . . .
F2 F 0.3607(7) 0.3959(3) 0.4958(6) 0.182(3) Uani 1 1 d . . .
F3 F 0.4144(5) 0.4317(2) 0.6673(6) 0.167(3) Uani 1 1 d . . .
F4 F 0.2398(5) 0.41302(18) 0.6992(3) 0.1135(16) Uani 1 1 d . . .
F5 F 0.2496(6) 0.45737(17) 0.5547(4) 0.1289(19) Uani 1 1 d . . .
F6 F 0.3509(8) 0.3519(2) 0.6434(6) 0.190(4) Uani 1 1 d . . .

loop_
_atom_site_aniso_label
_atom_site_aniso_U_11
_atom_site_aniso_U_22
_atom_site_aniso_U_33
_atom_site_aniso_U_23
_atom_site_aniso_U_13
_atom_site_aniso_U_12
Ru1 0.0463(2) 0.03043(17) 0.03189(18) -0.00041(12) 0.00383(14) 0.00192(13)
Sn1 0.04726(19) 0.03946(18) 0.0515(2) 0.00254(13) 0.01034(14) -0.00343(13)
S1 0.0537(7) 0.0639(8) 0.0372(6) 0.0043(5) 0.0052(5) 0.0057(6)
S2 0.0566(7) 0.0446(6) 0.0544(7) -0.0058(5) -0.0052(5) 0.0136(5)
S3 0.0537(6) 0.0352(5) 0.0457(6) -0.0027(4) 0.0099(5) -0.0018(5)
C1 0.061(3) 0.034(2) 0.049(3) -0.0052(19) 0.000(2) -0.006(2)
C2 0.080(4) 0.040(2) 0.038(2) -0.0040(19) -0.005(2) -0.005(2)
C3 0.114(5) 0.046(3) 0.037(2) -0.012(2) 0.018(3) -0.023(3)
C4 0.064(3) 0.056(3) 0.064(3) -0.032(3) 0.017(3) -0.008(3)
C5 0.067(3) 0.032(2) 0.052(3) -0.008(2) -0.003(2) 0.004(2)
C6 0.072(4) 0.069(4) 0.095(5) -0.015(3) 0.010(3) -0.021(3)
C7 0.123(6) 0.064(4) 0.071(4) -0.003(3) -0.045(4) 0.013(4)
C8 0.210(10) 0.102(6) 0.056(4) -0.023(4) 0.062(5) -0.074(6)
C9 0.083(5) 0.121(6) 0.139(7) -0.077(6) 0.042(5) 0.003(4)
C10 0.112(5) 0.039(3) 0.092(5) 0.006(3) -0.006(4) 0.017(3)
C11 0.094(5) 0.071(4) 0.059(3) 0.013(3) 0.031(3) -0.009(3)
C12 0.063(3) 0.071(3) 0.047(3) -0.019(2) 0.017(2) -0.007(3)
C13 0.061(3) 0.061(3) 0.068(3) -0.022(3) 0.019(3) 0.006(3)
C14 0.080(4) 0.034(2) 0.065(3) 0.006(2) 0.002(3) 0.009(2)
C15 0.073(3) 0.030(2) 0.058(3) 0.003(2) 0.007(3) 0.000(2)
C16 0.053(3) 0.052(3) 0.048(3) -0.003(2) 0.008(2) -0.004(2)
C17 0.074(4) 0.058(3) 0.052(3) 0.008(2) 0.009(3) 0.003(3)
C18 0.087(4) 0.077(4) 0.046(3) 0.006(3) 0.005(3) -0.003(3)
C19 0.085(4) 0.080(4) 0.060(3) 0.000(3) 0.024(3) -0.008(3)
C20 0.083(4) 0.106(5) 0.071(4) 0.006(4) 0.025(3) -0.038(4)
C21 0.093(5) 0.087(5) 0.087(5) 0.005(4) 0.027(4) -0.026(4)
C22 0.095(5) 0.104(6) 0.076(4) -0.001(4) 0.021(4) 0.011(4)
C23 0.152(9) 0.148(9) 0.073(5) 0.010(5) 0.022(5) 0.029(7)
C24 0.085(4) 0.048(3) 0.083(4) 0.005(3) 0.008(3) 0.007(3)
C25 0.121(9) 0.043(7) 0.104(9) -0.034(6) -0.007(8) 0.026(7)
C26 0.062(7) 0.066(7) 0.107(10) -0.020(7) 0.001(7) 0.017(6)
C27 0.122(14) 0.057(8) 0.155(16) -0.024(10) -0.005(13) 0.002(9)
C25A 0.128(9) 0.053(8) 0.106(10) -0.028(7) -0.001(8) 0.019(7)
C26A 0.060(8) 0.070(8) 0.146(13) -0.015(9) 0.010(9) 0.006(7)
C27A 0.124(15) 0.118(14) 0.134(15) -0.040(12) 0.023(13) -0.033(13)
P1 0.0580(8) 0.0539(7) 0.0601(8) -0.0156(6) -0.0006(6) 0.0104(6)
F1 0.096(3) 0.116(3) 0.108(3) -0.028(3) 0.001(3) -0.028(3)
F2 0.172(6) 0.209(7) 0.203(7) -0.089(6) 0.140(6) -0.044(5)
F3 0.090(3) 0.149(5) 0.241(7) -0.098(5) -0.031(4) -0.011(3)
F4 0.176(5) 0.097(3) 0.074(3) -0.012(2) 0.042(3) 0.004(3)
F5 0.207(6) 0.074(3) 0.095(3) 0.013(2) -0.002(3) 0.024(3)
F6 0.277(9) 0.085(3) 0.164(5) -0.040(3) -0.079(6) 0.093(5)

loop_
_geom_bond_atom_site_label_1
_geom_bond_atom_site_label_2
_geom_bond_distance
_geom_bond_site_symmetry_2
_geom_bond_publ_flag
Ru1 C3 2.165(5) . ?
Ru1 C2 2.179(5) . ?
Ru1 C1 2.182(4) . ?
Ru1 C5 2.190(4) . ?
Ru1 C4 2.190(5) . ?
Ru1 S2 2.3218(14) . ?
Ru1 S1 2.3539(14) . ?
Ru1 S3 2.3939(13) . ?
Sn1 C20 2.139(6) . ?
Sn1 C24 2.139(6) . ?
Sn1 C16 2.155(5) . ?
Sn1 S3 2.5179(14) . ?
S1 C11 1.795(6) . ?
S1 C12 1.823(6) . ?
S2 C14 1.825(6) . ?
S2 C13 1.826(5) . ?
S3 C15 1.839(5) . ?
C1 C2 1.413(7) . ?
C1 C5 1.426(7) . ?
C1 C6 1.502(8) . ?
C2 C3 1.425(9) . ?
C2 C7 1.498(8) . ?
C3 C4 1.428(8) . ?
C3 C8 1.499(8) . ?
C4 C5 1.409(8) . ?
C4 C9 1.507(9) . ?
C5 C10 1.504(7) . ?
C12 C13 1.492(8) . ?
C14 C15 1.508(7) . ?
C16 C17 1.529(7) . ?
C17 C18 1.541(8) . ?
C18 C19 1.511(9) . ?
C20 C21 1.488(9) . ?
C21 C22 1.479(10) . ?
C22 C23 1.522(10) . ?
C24 C25A 1.525(9) . ?
C24 C25 1.536(9) . ?
C25 C26 1.538(9) . ?
C26 C27 1.518(9) . ?
C25A C26A 1.548(10) . ?
C26A C27A 1.529(9) . ?
P1 F6 1.530(5) . ?
P1 F2 1.539(5) . ?
P1 F5 1.546(5) . ?
P1 F3 1.556(5) . ?
P1 F1 1.581(4) . ?
P1 F4 1.584(5) . ?
